data_7001174
loop_
_publ_author_name
'Berthet, Jean-Claude'
'Siffredi, G\'erald'
'Thu\'ery, Pierre'
'Ephritikhine, Michel'

_publ_section_title
;
 Synthesis and crystal structure of pentavalent uranyl complexes. The
 remarkable stability of UO2X (X = I, SO3CF3) in non-aqueous solutions
;
_journal_issue 18
_journal_name_full 'Dalton Transactions'
_journal_page_first 3478
_journal_page_last 3494
_journal_paper_doi 10.1039/b820659g
_journal_year 2009
_chemical_formula_moiety 'C21 H20 F3 N4 O5 S U'
_chemical_formula_sum 'C21 H20 F3 N4 O5 S U'
_chemical_formula_weight 735.50
_space_group_IT_number 15
_symmetry_cell_setting monoclinic
_symmetry_space_group_name_Hall '-C 2yc'
_symmetry_space_group_name_H-M 'C 1 2/c 1'
_atom_sites_solution_hydrogens geom
_atom_sites_solution_primary heavy
_atom_sites_solution_secondary difmap
_audit_creation_method SHELXL-97
_cell_angle_alpha 90.00
_cell_angle_beta 98.720(5)
_cell_angle_gamma 90.00
_cell_formula_units_Z 4
_cell_length_a 13.2614(8)
_cell_length_b 12.2270(10)
_cell_length_c 15.2571(10)
_cell_measurement_reflns_used 40910
_cell_measurement_temperature 100(2)
_cell_measurement_theta_max 25.68
_cell_measurement_theta_min 2.28
_cell_volume 2445.3(3)
_computing_cell_refinement 'HKL2000 (Otwinowski & Minor, 1997)'
_computing_data_collection 'COLLECT (Hooft, 1998)'
_computing_data_reduction 'HKL2000 (Otwinowski & Minor, 1997)'
_computing_molecular_graphics 'SHELXTL (Sheldrick, 1999)'
_computing_publication_material 'SHELXTL (Sheldrick, 1999); PLATON (Spek, 2003)'
_computing_structure_refinement 'SHELXL-97 (Sheldrick, 1997)'
_computing_structure_solution 'SHELXS-97 (Sheldrick, 1997)'
_diffrn_ambient_temperature 100(2)
_diffrn_measured_fraction_theta_full 1.000
_diffrn_measured_fraction_theta_max 1.000
_diffrn_measurement_device_type 'Nonius Kappa-CCD area-detector diffractometer'
_diffrn_measurement_method 'two \f and five \w scans with 2\% steps'
_diffrn_radiation_monochromator graphite
_diffrn_radiation_source 'fine-focus sealed tube'
_diffrn_radiation_type MoK\a
_diffrn_radiation_wavelength 0.71073
_diffrn_reflns_av_R_equivalents 0.0339
_diffrn_reflns_av_sigmaI/netI 0.0373
_diffrn_reflns_limit_h_max 16
_diffrn_reflns_limit_h_min -16
_diffrn_reflns_limit_k_max 14
_diffrn_reflns_limit_k_min -14
_diffrn_reflns_limit_l_max 18
_diffrn_reflns_limit_l_min -18
_diffrn_reflns_number 40910
_diffrn_reflns_theta_full 25.68
_diffrn_reflns_theta_max 25.68
_diffrn_reflns_theta_min 2.28
_diffrn_standards_decay_% 0
_diffrn_standards_interval_time 0
_diffrn_standards_number 0
_exptl_absorpt_coefficient_mu 6.785
_exptl_absorpt_correction_T_max 0.666
_exptl_absorpt_correction_T_min 0.470
_exptl_absorpt_correction_type multi-scan
_exptl_absorpt_process_details 'SCALEPACK (Otwinowski & Minor, 1997)'
_exptl_crystal_colour 'translucent dark red'
_exptl_crystal_density_diffrn 1.998
_exptl_crystal_density_method 'not measured'
_exptl_crystal_description platelet
_exptl_crystal_F_000 1396
_exptl_crystal_size_max 0.15
_exptl_crystal_size_mid 0.12
_exptl_crystal_size_min 0.06
_refine_diff_density_max 1.483
_refine_diff_density_min -1.424
_refine_diff_density_rms 0.174
_refine_ls_extinction_coef 0.00097(14)
_refine_ls_extinction_expression Fc^*^=kFc[1+0.001xFc^2^\l^3^/sin(2\q)]^-1/4^
_refine_ls_extinction_method SHELXL
_refine_ls_goodness_of_fit_ref 1.043
_refine_ls_hydrogen_treatment constr
_refine_ls_matrix_type full
_refine_ls_number_parameters 176
_refine_ls_number_reflns 2317
_refine_ls_number_restraints 43
_refine_ls_restrained_S_all 1.116
_refine_ls_R_factor_all 0.0512
_refine_ls_R_factor_gt 0.0357
_refine_ls_shift/su_max 0.001
_refine_ls_shift/su_mean 0.000
_refine_ls_structure_factor_coef Fsqd
_refine_ls_weighting_details 'calc w=1/[\s^2^(Fo^2^)+(0.0456P)^2^+25.2918P] where P=(Fo^2^+2Fc^2^)/3'
_refine_ls_weighting_scheme calc
_refine_ls_wR_factor_gt 0.0890
_refine_ls_wR_factor_ref 0.0964
_reflns_number_gt 1801
_reflns_number_total 2317
_reflns_threshold_expression >2sigma(I)
_cod_data_source_file b820659g.txt
_cod_data_source_block 19
_cod_original_sg_symbol_H-M 'C 2/c'
_cod_database_code 7001174

loop_
_symmetry_equiv_pos_as_xyz
'x, y, z'
'-x, y, -z+1/2'
'x+1/2, y+1/2, z'
'-x+1/2, y+1/2, -z+1/2'
'-x, -y, -z'
'x, -y, z-1/2'
'-x+1/2, -y+1/2, -z'
'x+1/2, -y+1/2, z-1/2'

loop_
_atom_site_label
_atom_site_type_symbol
_atom_site_fract_x
_atom_site_fract_y
_atom_site_fract_z
_atom_site_U_iso_or_equiv
_atom_site_adp_type
_atom_site_occupancy
_atom_site_symmetry_multiplicity
_atom_site_calc_flag
_atom_site_refinement_flags
_atom_site_disorder_assembly
_atom_site_disorder_group
U U 0.0000 0.99700(3) 0.7500 0.02845(18) Uani 1 2 d S . .
S1 S 0.0424(3) 0.6962(3) 0.7258(2) 0.0296(8) Uani 0.50 1 d PD . .
O1 O 0.0873(4) 1.0005(5) 0.6679(4) 0.0412(14) Uani 1 1 d . . .
O2 O 0.0000 0.7905(6) 0.7500 0.046(2) Uani 1 2 d S . .
O3 O 0.0353(9) 0.6841(11) 0.6313(7) 0.043(3) Uani 0.50 1 d P . .
O4 O 0.1412(8) 0.6793(10) 0.7787(7) 0.038(3) Uani 0.50 1 d P . .
F1 F 0.0000 0.4862(5) 0.7500 0.059(2) Uani 1 2 d S . .
F2 F -0.1282(7) 0.5849(8) 0.7117(6) 0.042(2) Uani 0.50 1 d P . .
F3 F -0.0423(7) 0.5866(8) 0.8439(6) 0.043(2) Uani 0.50 1 d P . .
N1 N 0.1526(5) 0.9413(5) 0.8700(4) 0.0326(14) Uani 1 1 d . . .
C1 C 0.2465(8) 0.9342(11) 0.8517(7) 0.069(3) Uani 1 1 d U . .
H1 H 0.2574 0.9480 0.7939 0.082 Uiso 1 1 calc R . .
C2 C 0.3295(8) 0.9075(11) 0.9141(7) 0.073(3) Uani 1 1 d U . .
H2 H 0.3941 0.9025 0.8976 0.087 Uiso 1 1 calc R . .
C3 C 0.3169(6) 0.8884(7) 1.0000(6) 0.044(2) Uani 1 1 d . . .
H3 H 0.3716 0.8706 1.0432 0.053 Uiso 1 1 calc R . .
C4 C 0.2200(7) 0.8965(8) 1.0193(6) 0.049(2) Uani 1 1 d . . .
H4 H 0.2072 0.8855 1.0769 0.059 Uiso 1 1 calc R . .
C5 C 0.1419(6) 0.9212(8) 0.9527(6) 0.046(2) Uani 1 1 d . . .
H5 H 0.0763 0.9239 0.9672 0.055 Uiso 1 1 calc R . .
N2 N 0.0860(4) 1.1695(4) 0.8265(4) 0.0476(19) Uani 1 1 d G . .
C6 C 0.1748(5) 1.2111(6) 0.8012(4) 0.069(3) Uani 1 1 d GU . .
H6 H 0.1991 1.1827 0.7518 0.082 Uiso 1 1 calc R . .
C7 C 0.2274(5) 1.2951(6) 0.8497(7) 0.107(5) Uani 1 1 d GU . .
H7 H 0.2868 1.3229 0.8328 0.129 Uiso 1 1 calc R . .
C8 C 0.1911(7) 1.3375(5) 0.9235(7) 0.121(5) Uani 1 1 d GU . .
H8 H 0.2262 1.3937 0.9560 0.146 Uiso 1 1 calc R . .
C9 C 0.1023(7) 1.2959(7) 0.9488(5) 0.116(5) Uani 1 1 d GU . .
H9 H 0.0780 1.3243 0.9981 0.139 Uiso 1 1 calc R . .
C10 C 0.0497(5) 1.2119(6) 0.9002(4) 0.071(3) Uani 1 1 d GU . .
H10 H -0.0097 1.1841 0.9171 0.085 Uiso 1 1 calc R . .
C11 C -0.0326(10) 0.5851(11) 0.7562(10) 0.035(4) Uani 0.50 1 d PD . .

loop_
_atom_site_aniso_label
_atom_site_aniso_U_11
_atom_site_aniso_U_22
_atom_site_aniso_U_33
_atom_site_aniso_U_23
_atom_site_aniso_U_13
_atom_site_aniso_U_12
U 0.0267(2) 0.0280(3) 0.0316(2) 0.000 0.00745(14) 0.000
S1 0.0275(17) 0.0326(19) 0.0296(18) 0.0005(15) 0.0064(14) -0.0019(16)
O1 0.035(3) 0.057(4) 0.032(3) -0.010(3) 0.009(2) 0.003(3)
O2 0.062(6) 0.026(4) 0.047(5) 0.000 0.002(4) 0.000
O3 0.044(7) 0.058(8) 0.028(6) -0.003(5) 0.010(5) -0.012(6)
O4 0.036(6) 0.041(7) 0.037(6) 0.006(5) 0.006(5) -0.001(5)
F1 0.065(5) 0.026(4) 0.084(6) 0.000 0.002(4) 0.000
F2 0.029(5) 0.051(6) 0.044(5) 0.002(5) 0.004(4) -0.008(4)
F3 0.052(6) 0.049(6) 0.030(5) 0.004(4) 0.011(4) -0.014(5)
N1 0.030(3) 0.032(3) 0.035(3) -0.003(3) 0.002(3) 0.001(3)
C1 0.048(5) 0.104(7) 0.056(5) 0.010(5) 0.016(4) 0.024(5)
C2 0.043(5) 0.113(8) 0.063(6) 0.014(6) 0.012(5) 0.016(5)
C3 0.033(4) 0.045(5) 0.051(5) -0.009(4) -0.002(4) 0.009(4)
C4 0.038(5) 0.071(6) 0.040(5) 0.009(4) 0.010(4) 0.004(5)
C5 0.023(4) 0.071(6) 0.045(5) 0.012(4) 0.011(3) 0.001(4)
N2 0.056(5) 0.029(3) 0.052(4) 0.004(3) -0.011(4) -0.002(3)
C6 0.053(5) 0.051(5) 0.091(7) 0.023(5) -0.023(5) -0.019(5)
C7 0.077(7) 0.077(7) 0.149(9) 0.030(7) -0.043(7) -0.018(6)
C8 0.116(9) 0.073(7) 0.151(10) -0.011(7) -0.058(8) 0.022(7)
C9 0.128(9) 0.086(8) 0.115(8) -0.044(7) -0.039(7) 0.053(7)
C10 0.085(7) 0.053(5) 0.065(6) -0.020(5) -0.019(5) 0.028(5)
C11 0.021(8) 0.055(10) 0.027(7) -0.007(7) -0.002(7) -0.005(6)

loop_
_atom_type_symbol
_atom_type_description
_atom_type_scat_dispersion_real
_atom_type_scat_dispersion_imag
_atom_type_scat_source
C C 0.0033 0.0016 'International Tables Vol C Tables 4.2.6.8 and 6.1.1.4'
H H 0.0000 0.0000 'International Tables Vol C Tables 4.2.6.8 and 6.1.1.4'
N N 0.0061 0.0033 'International Tables Vol C Tables 4.2.6.8 and 6.1.1.4'
O O 0.0106 0.0060 'International Tables Vol C Tables 4.2.6.8 and 6.1.1.4'
F F 0.0171 0.0103 'International Tables Vol C Tables 4.2.6.8 and 6.1.1.4'
S S 0.1246 0.1234 'International Tables Vol C Tables 4.2.6.8 and 6.1.1.4'
U U -9.6767 9.6646 'International Tables Vol C Tables 4.2.6.8 and 6.1.1.4'

loop_
_geom_angle_atom_site_label_1
_geom_angle_atom_site_label_2
_geom_angle_atom_site_label_3
_geom_angle
_geom_angle_site_symmetry_1
_geom_angle_site_symmetry_3
_geom_angle_publ_flag
O1 U O1 177.3(3) . 2_556 ?
O1 U O2 91.34(17) . . ?
O1 U O2 91.34(17) 2_556 . ?
O1 U N2 90.5(2) . . ?
O1 U N2 87.4(2) 2_556 . ?
O2 U N2 144.52(12) . . ?
O1 U N2 87.4(2) . 2_556 ?
O1 U N2 90.5(2) 2_556 2_556 ?
O2 U N2 144.52(12) . 2_556 ?
N2 U N2 71.0(2) . 2_556 ?
O1 U N1 91.7(2) . 2_556 ?
O1 U N1 89.0(2) 2_556 2_556 ?
O2 U N1 74.85(14) . 2_556 ?
N2 U N1 140.50(18) . 2_556 ?
N2 U N1 69.76(19) 2_556 2_556 ?
O1 U N1 89.0(2) . . ?
O1 U N1 91.7(2) 2_556 . ?
O2 U N1 74.85(14) . . ?
N2 U N1 69.76(19) . . ?
N2 U N1 140.50(18) 2_556 . ?
N1 U N1 149.7(3) 2_556 . ?
O2 S1 O3 113.1(6) . . ?
O2 S1 O4 110.3(5) . . ?
O3 S1 O4 117.5(7) . . ?
O2 S1 C11 107.8(6) . . ?
O3 S1 C11 103.1(7) . . ?
O4 S1 C11 103.9(7) . . ?
S1 O2 U 148.1(2) . . ?
C5 N1 C1 115.7(8) . . ?
C5 N1 U 122.6(5) . . ?
C1 N1 U 121.8(6) . . ?
N1 C1 C2 123.3(10) . . ?
N1 C1 H1 118.3 . . ?
C2 C1 H1 118.3 . . ?
C3 C2 C1 120.0(10) . . ?
C3 C2 H2 120.0 . . ?
C1 C2 H2 120.0 . . ?
C4 C3 C2 116.8(8) . . ?
C4 C3 H3 121.6 . . ?
C2 C3 H3 121.6 . . ?
C3 C4 C5 119.2(8) . . ?
C3 C4 H4 120.4 . . ?
C5 C4 H4 120.4 . . ?
N1 C5 C4 124.9(8) . . ?
N1 C5 H5 117.5 . . ?
C4 C5 H5 117.5 . . ?
C6 N2 C10 120.0 . . ?
C6 N2 U 120.5(3) . . ?
C10 N2 U 119.1(4) . . ?
N2 C6 C7 120.0 . . ?
N2 C6 H6 120.0 . . ?
C7 C6 H6 120.0 . . ?
C8 C7 C6 120.0 . . ?
C8 C7 H7 120.0 . . ?
C6 C7 H7 120.0 . . ?
C9 C8 C7 120.0 . . ?
C9 C8 H8 120.0 . . ?
C7 C8 H8 120.0 . . ?
C10 C9 C8 120.0 . . ?
C10 C9 H9 120.0 . . ?
C8 C9 H9 120.0 . . ?
C9 C10 N2 120.0 . . ?
C9 C10 H10 120.0 . . ?
N2 C10 H10 120.0 . . ?
F1 C11 F2 105.2(10) . . ?
F1 C11 F3 99.6(10) . . ?
F2 C11 F3 105.8(11) . . ?
F1 C11 S1 119.2(9) . . ?
F2 C11 S1 112.9(9) . . ?
F3 C11 S1 112.5(9) . . ?

loop_
_geom_bond_atom_site_label_1
_geom_bond_atom_site_label_2
_geom_bond_distance
_geom_bond_site_symmetry_2
_geom_bond_publ_flag
U O1 1.831(6) . ?
U O1 1.831(6) 2_556 ?
U O2 2.525(8) . ?
U N2 2.590(5) . ?
U N2 2.590(4) 2_556 ?
U N1 2.605(6) 2_556 ?
U N1 2.605(6) . ?
S1 O2 1.359(7) . ?
S1 O3 1.437(11) . ?
S1 O4 1.446(11) . ?
S1 C11 1.786(9) . ?
F1 C11 1.292(15) . ?
F2 C11 1.345(16) . ?
F3 C11 1.364(17) . ?
N1 C5 1.316(10) . ?
N1 C1 1.321(11) . ?
C1 C2 1.381(14) . ?
C1 H1 0.9300 . ?
C2 C3 1.367(13) . ?
C2 H2 0.9300 . ?
C3 C4 1.364(12) . ?
C3 H3 0.9300 . ?
C4 C5 1.370(11) . ?
C4 H4 0.9300 . ?
C5 H5 0.9300 . ?
N2 C6 1.3900 . ?
N2 C10 1.3900 . ?
C6 C7 1.3900 . ?
C6 H6 0.9300 . ?
C7 C8 1.3900 . ?
C7 H7 0.9300 . ?
C8 C9 1.3900 . ?
C8 H8 0.9300 . ?
C9 C10 1.3900 . ?
C9 H9 0.9300 . ?
C10 H10 0.9300 . ?
